data_2226088
loop_
_publ_author_name
'Sarigaputi, Chanin'
'Teerawatananond, Thapong'
'Pengpreecha, Somchai'
'Muangsin, Nongnuj'
'Pudhom, Khanitha'

_publ_section_title
;
 Xyloccensin E
;
_journal_coeditor_code CV2715
_journal_issue 6
_journal_name_full 'Acta Crystallographica Section E'
_journal_page_first o1348
_journal_page_last o1349
_journal_paper_doi 10.1107/S1600536810016582
_journal_volume 66
_journal_year 2010
_chemical_formula_iupac 'C35 H42 O14'
_chemical_formula_moiety 'C35 H42 O14'
_chemical_formula_sum 'C35 H42 O14'
_chemical_formula_weight 686.69
_chemical_melting_point 168
_chemical_name_common 'Xyloccensin E or phragmalin triacetate'
_chemical_name_systematic
;
(1<i>R</i>,4a<i>R</i>,4b<i>R</i>,6<i>S</i>,7a<i>R</i>,
8<i>S</i>,9<i>S</i>,10<i>R</i>,11<i>S</i>,11a<i>R</i>,11b<i>S</i>,13a<i>R</i>,
16<i>R</i>)-methyl
8,9,16-triacetoxy-1-(3-furyl)decahydro-6,10,11a,13a-tetramethyl-3-oxo-
8<i>H</i>-6,11b-epoxy-4b,8:7a,10-dimethano-1<i>H</i>-
benzopyrano[5,6-<i>d</i>][1,3]benzodioxepine-11-acetate
;
_space_group_IT_number 169
_symmetry_cell_setting hexagonal
_symmetry_space_group_name_Hall 'P 61'
_symmetry_space_group_name_H-M 'P 61'
_audit_creation_method 'WinGX routine CIF_UPDATE'
_cell_angle_alpha 90
_cell_angle_beta 90
_cell_angle_gamma 120
_cell_formula_units_Z 6
_cell_length_a 17.7635(5)
_cell_length_b 17.7635(5)
_cell_length_c 19.6294(6)
_cell_measurement_temperature 100(2)
_cell_volume 5364.1(3)
_computing_cell_refinement 'SAINT (Bruker, 2008)'
_computing_data_collection 'APEX2 (Bruker, 2008)'
_computing_data_reduction 'SAINT (Bruker, 2008)'
_computing_molecular_graphics 'ORTEP-3 (Farrugia, 1997)'
_computing_publication_material 'publCIF (Westrip, 2010)'
_computing_structure_refinement 'SHELXL97 (Sheldrick, 2008)'
_computing_structure_solution 'SHELXS97 (Sheldrick, 2008)'
_diffrn_ambient_temperature 100
_diffrn_measured_fraction_theta_full 0.987
_diffrn_measured_fraction_theta_max 0.987
_diffrn_measurement_device_type 'Bruker SMART APEXII CCD area-detector'
_diffrn_measurement_method '\f and \w'
_diffrn_radiation_monochromator graphite
_diffrn_radiation_source Mo
_diffrn_radiation_type MoK\a
_diffrn_radiation_wavelength 0.71073
_diffrn_reflns_av_R_equivalents 0.0396
_diffrn_reflns_limit_h_max 22
_diffrn_reflns_limit_h_min -23
_diffrn_reflns_limit_k_max 21
_diffrn_reflns_limit_k_min -22
_diffrn_reflns_limit_l_max 24
_diffrn_reflns_limit_l_min -22
_diffrn_reflns_number 28307
_diffrn_reflns_theta_full 27.53
_diffrn_reflns_theta_max 27.53
_diffrn_reflns_theta_min 2.46
_exptl_absorpt_coefficient_mu 0.099
_exptl_absorpt_correction_type none
_exptl_crystal_colour colourless
_exptl_crystal_density_diffrn 1.275
_exptl_crystal_density_method 'not measured'
_exptl_crystal_description prism
_exptl_crystal_F_000 2184
_exptl_crystal_size_max 0.40
_exptl_crystal_size_mid 0.40
_exptl_crystal_size_min 0.30
_refine_diff_density_max 0.769
_refine_diff_density_min -0.267
_refine_ls_extinction_method none
_refine_ls_goodness_of_fit_ref 1.103
_refine_ls_hydrogen_treatment constr
_refine_ls_matrix_type full
_refine_ls_number_parameters 445
_refine_ls_number_reflns 4183
_refine_ls_number_restraints 1
_refine_ls_restrained_S_all 1.103
_refine_ls_R_factor_gt 0.046
_refine_ls_shift/su_max 0.029
_refine_ls_structure_factor_coef Fsqd
_refine_ls_weighting_details 'calc w=1/[\s^2^(Fo^2^)+(0.0850P)^2^+0.9190P] where P=(Fo^2^+2Fc^2^)/3'
_refine_ls_weighting_scheme calc
_refine_ls_wR_factor_ref 0.1295
_reflns_number_gt 3738
_reflns_number_total 4183
_reflns_threshold_expression I>2\s(I)
_cod_data_source_file cv2715.cif
_cod_data_source_block I
_cod_database_code 2226088
_cod_database_fobs_code 2226088

loop_
_symmetry_equiv_pos_as_xyz
'x, y, z'
'x-y, x, z+1/6'
'y, -x+y, z+5/6'
'-y, x-y, z+1/3'
'-x+y, -x, z+2/3'
'-x, -y, z+1/2'

loop_
_atom_site_type_symbol
_atom_site_label
_atom_site_fract_x
_atom_site_fract_y
_atom_site_fract_z
_atom_site_U_iso_or_equiv
_atom_site_adp_type
_atom_site_calc_flag
_atom_site_refinement_flags
_atom_site_occupancy
_atom_site_disorder_assembly
_atom_site_disorder_group
C C1' 1.16441(19) 0.58265(19) 0.76883(15) 0.0217(6) Uani d . 1 . .
C C1 1.06376(17) 0.61547(17) 0.81972(14) 0.0175(5) Uani d . 1 . .
C C2' 1.2166(2) 0.5971(2) 0.70457(17) 0.0296(7) Uani d . 1 . .
H H2'1 1.1781 0.576 0.6661 0.044 Uiso calc R 1 . .
H H2'2 1.2482 0.5665 0.7077 0.044 Uiso calc R 1 . .
H H2'3 1.2567 0.6581 0.699 0.044 Uiso calc R 1 . .
C C2 0.98030(17) 0.52150(17) 0.82913(13) 0.0170(5) Uani d . 1 . .
C C3 0.91974(17) 0.54361(17) 0.87095(14) 0.0170(5) Uani d . 1 . .
H H3 0.8741 0.5414 0.8416 0.02 Uiso calc R 1 . .
C C4 0.98104(17) 0.63768(18) 0.89457(15) 0.0189(5) Uani d . 1 . .
C C5 1.05140(17) 0.63106(18) 0.93977(14) 0.0182(5) Uani d . 1 . .
H H5 1.0243 0.5723 0.959 0.022 Uiso calc R 1 . .
C C6 1.08925(19) 0.69610(19) 0.99894(15) 0.0237(6) Uani d . 1 . .
H H6A 1.1462 0.7048 1.0104 0.028 Uiso calc R 1 . .
H H6B 1.0967 0.7515 0.9842 0.028 Uiso calc R 1 . .
C C7 1.0333(2) 0.6669(2) 1.06132(17) 0.0307(7) Uani d . 1 . .
C C8 1.09628(18) 0.48402(18) 0.85465(14) 0.0186(5) Uani d . 1 . .
C C9 1.15837(17) 0.57860(18) 0.88338(14) 0.0186(5) Uani d . 1 . .
C C10 1.11894(17) 0.63904(17) 0.88473(14) 0.0169(5) Uani d . 1 . .
C C11 1.20720(18) 0.57911(19) 0.94751(15) 0.0212(6) Uani d . 1 . .
H H11A 1.2226 0.6312 0.9737 0.025 Uiso calc R 1 . .
H H11B 1.2605 0.5804 0.9347 0.025 Uiso calc R 1 . .
C C12 1.15201(19) 0.49887(19) 0.99166(15) 0.0220(6) Uani d . 1 . .
H H12A 1.0969 0.4954 1.0017 0.026 Uiso calc R 1 . .
H H12B 1.1817 0.5046 1.0345 0.026 Uiso calc R 1 . .
C C13 1.13502(19) 0.41414(19) 0.95545(15) 0.0211(6) Uani d . 1 . .
C C14 1.13326(18) 0.42580(19) 0.87763(15) 0.0201(5) Uani d . 1 . .
H H14 1.1948 0.4589 0.8648 0.024 Uiso calc R 1 . .
C C15 1.0988(2) 0.3398(2) 0.83957(15) 0.0247(6) Uani d . 1 . .
H H15A 1.0761 0.3454 0.7961 0.03 Uiso calc R 1 . .
H H15B 1.1477 0.3314 0.83 0.03 Uiso calc R 1 . .
C C16 1.0297(2) 0.2590(2) 0.87376(17) 0.0309(7) Uani d . 1 . .
C C17 1.0464(2) 0.33966(19) 0.98038(16) 0.0240(6) Uani d . 1 . .
H H17 1.0036 0.3588 0.9758 0.029 Uiso calc R 1 . .
C C18 1.2087(2) 0.3951(2) 0.97206(16) 0.0268(6) Uani d . 1 . .
H H18A 1.1967 0.3416 0.9508 0.04 Uiso calc R 1 . .
H H18B 1.2124 0.3903 1.0205 0.04 Uiso calc R 1 . .
H H18C 1.2628 0.4416 0.9552 0.04 Uiso calc R 1 . .
C C19 1.19506(18) 0.73425(18) 0.88085(16) 0.0230(6) Uani d . 1 . .
H H19A 1.2293 0.7481 0.9216 0.035 Uiso calc R 1 . .
H H19B 1.1722 0.7728 0.8764 0.035 Uiso calc R 1 . .
H H19C 1.2308 0.7407 0.8421 0.035 Uiso calc R 1 . .
C C20 1.0459(2) 0.3137(2) 1.05295(18) 0.0308(7) Uani d . 1 . .
C C21 1.0287(3) 0.3468(3) 1.10853(19) 0.0436(9) Uani d . 1 . .
H H21 1.0145 0.3906 1.1076 0.052 Uiso calc R 1 . .
C C22 1.0637(3) 0.2486(3) 1.0784(2) 0.0523(11) Uani d . 1 . .
H H22 1.0777 0.2132 1.0528 0.063 Uiso calc R 1 . .
C C23 1.0561(3) 0.2487(4) 1.1461(3) 0.0651(15) Uani d . 1 . .
H H23 1.0645 0.2124 1.1754 0.078 Uiso calc R 1 . .
C C24 0.79901(18) 0.46072(18) 0.94503(15) 0.0212(5) Uani d . 1 . .
C C25 0.7784(2) 0.4132(2) 1.01126(17) 0.0280(6) Uani d . 1 . .
H H25A 0.828 0.4098 1.0265 0.042 Uiso calc PR 0.5 . .
H H25B 0.73 0.3555 1.0053 0.042 Uiso calc PR 0.5 . .
H H25C 0.764 0.4436 1.0445 0.042 Uiso calc PR 0.5 . .
H H25D 0.72 0.3961 1.0244 0.042 Uiso calc PR 0.5 . .
H H25E 0.8181 0.4504 1.0456 0.042 Uiso calc PR 0.5 . .
H H25F 0.784 0.3624 1.0064 0.042 Uiso calc PR 0.5 . .
C C28 0.9336(2) 0.6798(2) 0.92673(17) 0.0257(6) Uani d . 1 . .
H H28A 0.975 0.7379 0.9405 0.039 Uiso calc R 1 . .
H H28B 0.9018 0.6467 0.9658 0.039 Uiso calc R 1 . .
H H28C 0.8941 0.6814 0.8942 0.039 Uiso calc R 1 . .
C C29 1.02450(19) 0.67419(18) 0.82469(15) 0.0205(5) Uani d . 1 . .
H H29A 0.9828 0.6636 0.7888 0.025 Uiso calc R 1 . .
H H29B 1.0681 0.7354 0.8265 0.025 Uiso calc R 1 . .
C C30 1.00034(17) 0.45462(17) 0.86481(14) 0.0171(5) Uani d . 1 . .
H H30 0.9871 0.4515 0.9136 0.021 Uiso calc R 1 . .
C C31 0.87864(19) 0.30753(19) 0.86851(19) 0.0278(7) Uani d . 1 . .
C C32 0.8275(2) 0.2305(2) 0.8248(2) 0.0422(9) Uani d . 1 . .
H H32A 0.7737 0.1915 0.8469 0.063 Uiso calc R 1 . .
H H32B 0.86 0.2014 0.8171 0.063 Uiso calc R 1 . .
H H32C 0.8158 0.2487 0.7819 0.063 Uiso calc R 1 . .
C C33 0.86812(19) 0.43362(19) 0.74661(16) 0.0224(6) Uani d . 1 . .
C C34 0.8570(2) 0.4182(2) 0.67120(18) 0.0360(8) Uani d . 1 . .
H H34A 0.8444 0.3601 0.6613 0.054 Uiso calc R 1 . .
H H34B 0.9096 0.459 0.6484 0.054 Uiso calc R 1 . .
H H34C 0.8099 0.4256 0.6556 0.054 Uiso calc R 1 . .
C C35 1.0148(3) 0.7155(4) 1.1691(2) 0.0732(18) Uani d . 1 . .
H H35A 1.0391 0.7675 1.196 0.11 Uiso calc PR 0.5 . .
H H35B 1.0208 0.6716 1.1929 0.11 Uiso calc PR 0.5 . .
H H35C 0.9543 0.6952 1.161 0.11 Uiso calc PR 0.5 . .
H H35D 0.9704 0.6554 1.1706 0.11 Uiso calc PR 0.5 . .
H H35E 0.9887 0.7513 1.1737 0.11 Uiso calc PR 0.5 . .
H H35F 1.0552 0.7277 1.2057 0.11 Uiso calc PR 0.5 . .
O O1 1.21889(12) 0.61294(13) 0.82626(11) 0.0214(4) Uani d . 1 . .
O O2 1.10977(13) 0.49352(13) 0.78162(10) 0.0208(4) Uani d . 1 . .
O O3 1.11411(13) 0.62397(13) 0.76107(10) 0.0207(4) Uani d . 1 . .
O O4 0.88190(12) 0.48674(13) 0.92764(10) 0.0184(4) Uani d . 1 . .
O O6 0.95079(12) 0.49548(12) 0.75992(10) 0.0198(4) Uani d . 1 . .
O O7 0.94979(13) 0.36999(12) 0.83415(11) 0.0215(4) Uani d . 1 . .
O O8 1.01541(16) 0.25960(14) 0.94147(12) 0.0308(5) Uani d . 1 . .
O O9 0.9896(2) 0.19177(17) 0.84406(16) 0.0500(7) Uani d . 1 . .
O O10 1.0349(2) 0.3077(2) 1.16646(14) 0.0602(10) Uani d . 1 . .
O O11 0.75158(15) 0.47641(17) 0.91176(13) 0.0351(6) Uani d . 1 . .
O O13 0.86291(15) 0.31476(14) 0.92703(13) 0.0318(5) Uani d . 1 . .
O O14 0.81228(14) 0.39672(14) 0.78855(12) 0.0266(5) Uani d . 1 . .
O O15 0.97453(19) 0.59611(19) 1.07362(14) 0.0504(8) Uani d . 1 . .
O O16 1.05994(17) 0.7337(2) 1.10510(14) 0.0500(8) Uani d . 1 . .

loop_
_atom_site_aniso_label
_atom_site_aniso_U_11
_atom_site_aniso_U_22
_atom_site_aniso_U_33
_atom_site_aniso_U_12
_atom_site_aniso_U_13
_atom_site_aniso_U_23
C1' 0.0198(13) 0.0228(14) 0.0195(13) 0.0085(11) 0.0022(11) 0.0031(11)
C1 0.0163(12) 0.0178(12) 0.0169(12) 0.0073(10) 0.0012(10) 0.0031(10)
C2' 0.0278(16) 0.0324(16) 0.0252(16) 0.0126(13) 0.0102(13) 0.0070(13)
C2 0.0157(12) 0.0181(12) 0.0145(12) 0.0065(10) -0.0021(9) -0.0002(10)
C3 0.0150(12) 0.0178(12) 0.0176(12) 0.0077(10) 0.0001(10) 0.0019(10)
C4 0.0143(12) 0.0179(13) 0.0226(13) 0.0066(10) -0.0018(10) -0.0003(10)
C5 0.0157(12) 0.0185(12) 0.0193(13) 0.0076(10) -0.0009(10) 0.0009(10)
C6 0.0184(13) 0.0243(14) 0.0244(14) 0.0077(11) -0.0026(11) -0.0056(12)
C7 0.0228(15) 0.0396(18) 0.0222(14) 0.0099(14) -0.0055(12) -0.0079(13)
C8 0.0164(12) 0.0224(13) 0.0180(13) 0.0104(11) 0.0009(10) 0.0022(10)
C9 0.0124(11) 0.0213(13) 0.0205(13) 0.0072(10) 0.0016(10) 0.0028(10)
C10 0.0141(12) 0.0165(12) 0.0182(12) 0.0063(10) 0.0000(9) 0.0013(10)
C11 0.0182(13) 0.0255(14) 0.0193(13) 0.0104(11) -0.0019(10) 0.0008(11)
C12 0.0206(13) 0.0269(14) 0.0194(13) 0.0124(11) -0.0004(11) 0.0013(11)
C13 0.0216(13) 0.0268(14) 0.0184(13) 0.0146(12) 0.0034(11) 0.0047(11)
C14 0.0186(13) 0.0263(14) 0.0194(13) 0.0142(11) 0.0015(10) 0.0018(11)
C15 0.0297(15) 0.0292(15) 0.0214(14) 0.0194(13) 0.0013(12) 0.0000(11)
C16 0.0389(18) 0.0290(16) 0.0287(16) 0.0200(15) 0.0031(14) 0.0008(13)
C17 0.0251(14) 0.0246(14) 0.0230(14) 0.0129(12) 0.0006(11) 0.0011(11)
C18 0.0266(15) 0.0343(16) 0.0263(15) 0.0204(13) -0.0008(12) 0.0039(13)
C19 0.0151(12) 0.0179(13) 0.0261(14) 0.0008(11) 0.0010(11) 0.0021(11)
C20 0.0243(15) 0.0332(17) 0.0287(16) 0.0096(13) 0.0038(12) 0.0080(13)
C21 0.0390(19) 0.040(2) 0.0275(18) 0.0015(16) 0.0070(15) 0.0009(15)
C22 0.064(3) 0.062(3) 0.042(2) 0.040(2) 0.010(2) 0.024(2)
C23 0.056(3) 0.085(4) 0.039(2) 0.024(3) 0.002(2) 0.030(2)
C24 0.0182(13) 0.0213(13) 0.0242(14) 0.0099(11) 0.0025(11) 0.0020(11)
C25 0.0231(14) 0.0292(16) 0.0284(15) 0.0106(13) 0.0066(12) 0.0080(12)
C28 0.0241(14) 0.0270(15) 0.0302(16) 0.0159(12) -0.0019(12) -0.0015(12)
C29 0.0213(13) 0.0187(13) 0.0214(13) 0.0100(11) 0.0000(11) 0.0030(11)
C30 0.0143(12) 0.0154(12) 0.0205(13) 0.0066(10) -0.0010(10) 0.0005(10)
C31 0.0194(14) 0.0179(14) 0.0444(19) 0.0079(11) 0.0013(13) 0.0037(13)
C32 0.0288(17) 0.0205(15) 0.066(3) 0.0035(13) 0.0037(17) -0.0040(16)
C33 0.0208(13) 0.0195(13) 0.0264(14) 0.0097(12) -0.0066(12) -0.0034(11)
C34 0.0328(18) 0.0370(18) 0.0273(17) 0.0091(15) -0.0090(14) -0.0083(13)
C35 0.039(2) 0.111(4) 0.036(2) 0.012(3) 0.0052(18) -0.035(3)
O1 0.0151(9) 0.0247(10) 0.0207(10) 0.0072(8) 0.0027(8) 0.0026(8)
O2 0.0215(10) 0.0227(10) 0.0163(9) 0.0095(8) 0.0026(7) 0.0038(8)
O3 0.0208(9) 0.0225(10) 0.0171(9) 0.0094(8) 0.0036(7) 0.0035(8)
O4 0.0142(9) 0.0197(9) 0.0200(10) 0.0075(7) 0.0012(7) 0.0045(7)
O6 0.0195(9) 0.0199(9) 0.0175(9) 0.0080(8) -0.0043(7) -0.0023(7)
O7 0.0188(9) 0.0160(9) 0.0276(10) 0.0072(8) -0.0006(8) -0.0003(8)
O8 0.0372(12) 0.0228(10) 0.0284(11) 0.0119(10) 0.0035(10) 0.0018(9)
O9 0.0683(19) 0.0263(13) 0.0443(15) 0.0154(13) 0.0063(14) -0.0075(11)
O10 0.0501(17) 0.068(2) 0.0228(14) 0.0001(16) 0.0038(12) 0.0066(14)
O11 0.0226(11) 0.0506(14) 0.0375(13) 0.0225(11) 0.0073(10) 0.0155(11)
O13 0.0267(11) 0.0232(11) 0.0425(14) 0.0103(9) 0.0095(10) 0.0090(10)
O14 0.0207(10) 0.0248(10) 0.0294(11) 0.0078(9) -0.0025(9) -0.0004(9)
O15 0.0473(16) 0.0454(16) 0.0280(13) 0.0003(13) 0.0066(12) 0.0006(11)
O16 0.0336(13) 0.0577(17) 0.0362(15) 0.0059(12) 0.0084(11) -0.0241(13)

loop_
_atom_type_symbol
_atom_type_description
_atom_type_scat_dispersion_real
_atom_type_scat_dispersion_imag
_atom_type_scat_source
C C 0.0033 0.0016 'International Tables Vol C Tables 4.2.6.8 and 6.1.1.4'
H H 0 0 'International Tables Vol C Tables 4.2.6.8 and 6.1.1.4'
O O 0.0106 0.006 'International Tables Vol C Tables 4.2.6.8 and 6.1.1.4'

loop_
_geom_angle_atom_site_label_1
_geom_angle_atom_site_label_2
_geom_angle_atom_site_label_3
_geom_angle_site_symmetry_1
_geom_angle_site_symmetry_3
_geom_angle
_geom_angle_publ_flag
O2 C1' O1 . . 104.1(2) ?
O2 C1' O3 . . 110.0(2) ?
O1 C1' O3 . . 112.3(2) ?
O2 C1' C2' . . 111.2(2) ?
O1 C1' C2' . . 111.0(2) ?
O3 C1' C2' . . 108.3(2) ?
O3 C1 C29 . . 117.4(2) ?
O3 C1 C10 . . 111.3(2) ?
C29 C1 C10 . . 102.1(2) ?
O3 C1 C2 . . 114.3(2) ?
C29 C1 C2 . . 101.9(2) ?
C10 C1 C2 . . 108.8(2) ?
C1' C2' H2'1 . . 109.5 ?
C1' C2' H2'2 . . 109.5 ?
H2'1 C2' H2'2 . . 109.5 ?
C1' C2' H2'3 . . 109.5 ?
H2'1 C2' H2'3 . . 109.5 ?
H2'2 C2' H2'3 . . 109.5 ?
O6 C2 C3 . . 113.0(2) ?
O6 C2 C30 . . 111.2(2) ?
C3 C2 C30 . . 113.9(2) ?
O6 C2 C1 . . 103.0(2) ?
C3 C2 C1 . . 101.3(2) ?
C30 C2 C1 . . 113.6(2) ?
O4 C3 C4 . . 111.2(2) ?
O4 C3 C2 . . 112.0(2) ?
C4 C3 C2 . . 103.3(2) ?
O4 C3 H3 . . 110.1 ?
C4 C3 H3 . . 110.1 ?
C2 C3 H3 . . 110.1 ?
C28 C4 C3 . . 113.3(2) ?
C28 C4 C29 . . 116.5(2) ?
C3 C4 C29 . . 97.0(2) ?
C28 C4 C5 . . 117.2(2) ?
C3 C4 C5 . . 104.1(2) ?
C29 C4 C5 . . 106.3(2) ?
C6 C5 C10 . . 115.2(2) ?
C6 C5 C4 . . 115.6(2) ?
C10 C5 C4 . . 101.8(2) ?
C6 C5 H5 . . 107.9 ?
C10 C5 H5 . . 107.9 ?
C4 C5 H5 . . 107.9 ?
C7 C6 C5 . . 113.1(2) ?
C7 C6 H6A . . 109 ?
C5 C6 H6A . . 109 ?
C7 C6 H6B . . 109 ?
C5 C6 H6B . . 109 ?
H6A C6 H6B . . 107.8 ?
O15 C7 O16 . . 122.6(3) ?
O15 C7 C6 . . 127.7(3) ?
O16 C7 C6 . . 109.7(3) ?
O2 C8 C30 . . 105.1(2) ?
O2 C8 C14 . . 105.4(2) ?
C30 C8 C14 . . 120.6(2) ?
O2 C8 C9 . . 104.0(2) ?
C30 C8 C9 . . 112.5(2) ?
C14 C8 C9 . . 107.6(2) ?
O1 C9 C11 . . 109.5(2) ?
O1 C9 C10 . . 102.6(2) ?
C11 C9 C10 . . 115.8(2) ?
O1 C9 C8 . . 98.4(2) ?
C11 C9 C8 . . 113.1(2) ?
C10 C9 C8 . . 115.2(2) ?
C1 C10 C9 . . 104.2(2) ?
C1 C10 C19 . . 110.3(2) ?
C9 C10 C19 . . 107.8(2) ?
C1 C10 C5 . . 101.1(2) ?
C9 C10 C5 . . 122.7(2) ?
C19 C10 C5 . . 110.0(2) ?
C9 C11 C12 . . 111.3(2) ?
C9 C11 H11A . . 109.4 ?
C12 C11 H11A . . 109.4 ?
C9 C11 H11B . . 109.4 ?
C12 C11 H11B . . 109.4 ?
H11A C11 H11B . . 108 ?
C11 C12 C13 . . 111.5(2) ?
C11 C12 H12A . . 109.3 ?
C13 C12 H12A . . 109.3 ?
C11 C12 H12B . . 109.3 ?
C13 C12 H12B . . 109.3 ?
H12A C12 H12B . . 108 ?
C18 C13 C14 . . 108.4(2) ?
C18 C13 C17 . . 111.0(2) ?
C14 C13 C17 . . 110.4(2) ?
C18 C13 C12 . . 109.9(2) ?
C14 C13 C12 . . 109.3(2) ?
C17 C13 C12 . . 107.9(2) ?
C15 C14 C13 . . 112.0(2) ?
C15 C14 C8 . . 115.8(2) ?
C13 C14 C8 . . 115.0(2) ?
C15 C14 H14 . . 104.1 ?
C13 C14 H14 . . 104.1 ?
C8 C14 H14 . . 104.1 ?
C16 C15 C14 . . 117.7(3) ?
C16 C15 H15A . . 107.9 ?
C14 C15 H15A . . 107.9 ?
C16 C15 H15B . . 107.9 ?
C14 C15 H15B . . 107.9 ?
H15A C15 H15B . . 107.2 ?
O9 C16 O8 . . 117.8(3) ?
O9 C16 C15 . . 122.1(3) ?
O8 C16 C15 . . 119.9(3) ?
O8 C17 C20 . . 104.9(2) ?
O8 C17 C13 . . 113.3(2) ?
C20 C17 C13 . . 114.4(3) ?
O8 C17 H17 . . 108 ?
C20 C17 H17 . . 108 ?
C13 C17 H17 . . 108 ?
C13 C18 H18A . . 109.5 ?
C13 C18 H18B . . 109.5 ?
H18A C18 H18B . . 109.5 ?
C13 C18 H18C . . 109.5 ?
H18A C18 H18C . . 109.5 ?
H18B C18 H18C . . 109.5 ?
C10 C19 H19A . . 109.5 ?
C10 C19 H19B . . 109.5 ?
H19A C19 H19B . . 109.5 ?
C10 C19 H19C . . 109.5 ?
H19A C19 H19C . . 109.5 ?
H19B C19 H19C . . 109.5 ?
C21 C20 C22 . . 105.1(4) ?
C21 C20 C17 . . 127.2(3) ?
C22 C20 C17 . . 127.7(3) ?
C20 C21 O10 . . 111.1(4) ?
C20 C21 H21 . . 124.5 ?
O10 C21 H21 . . 124.5 ?
C23 C22 C20 . . 106.5(5) ?
C23 C22 H22 . . 126.8 ?
C20 C22 H22 . . 126.8 ?
C22 C23 O10 . . 111.4(4) ?
C22 C23 H23 . . 124.3 ?
O10 C23 H23 . . 124.3 ?
O11 C24 O4 . . 123.7(3) ?
O11 C24 C25 . . 127.0(3) ?
O4 C24 C25 . . 109.3(2) ?
C24 C25 H25A . . 109.5 ?
C24 C25 H25B . . 109.5 ?
H25A C25 H25B . . 109.5 ?
C24 C25 H25C . . 109.5 ?
H25A C25 H25C . . 109.5 ?
H25B C25 H25C . . 109.5 ?
C24 C25 H25D . . 109.5 ?
H25A C25 H25D . . 141.1 ?
H25B C25 H25D . . 56.3 ?
H25C C25 H25D . . 56.3 ?
C24 C25 H25E . . 109.5 ?
H25A C25 H25E . . 56.3 ?
H25B C25 H25E . . 141.1 ?
H25C C25 H25E . . 56.3 ?
H25D C25 H25E . . 109.5 ?
C24 C25 H25F . . 109.5 ?
H25A C25 H25F . . 56.3 ?
H25B C25 H25F . . 56.3 ?
H25C C25 H25F . . 141.1 ?
H25D C25 H25F . . 109.5 ?
H25E C25 H25F . . 109.5 ?
C4 C28 H28A . . 109.5 ?
C4 C28 H28B . . 109.5 ?
H28A C28 H28B . . 109.5 ?
C4 C28 H28C . . 109.5 ?
H28A C28 H28C . . 109.5 ?
H28B C28 H28C . . 109.5 ?
C1 C29 C4 . . 94.2(2) ?
C1 C29 H29A . . 112.9 ?
C4 C29 H29A . . 112.9 ?
C1 C29 H29B . . 112.9 ?
C4 C29 H29B . . 112.9 ?
H29A C29 H29B . . 110.3 ?
O7 C30 C8 . . 108.0(2) ?
O7 C30 C2 . . 110.2(2) ?
C8 C30 C2 . . 108.7(2) ?
O7 C30 H30 . . 110 ?
C8 C30 H30 . . 110 ?
C2 C30 H30 . . 110 ?
O13 C31 O7 . . 123.5(3) ?
O13 C31 C32 . . 125.7(3) ?
O7 C31 C32 . . 110.7(3) ?
C31 C32 H32A . . 109.5 ?
C31 C32 H32B . . 109.5 ?
H32A C32 H32B . . 109.5 ?
C31 C32 H32C . . 109.5 ?
H32A C32 H32C . . 109.5 ?
H32B C32 H32C . . 109.5 ?
O14 C33 O6 . . 125.3(3) ?
O14 C33 C34 . . 125.4(3) ?
O6 C33 C34 . . 109.3(3) ?
C33 C34 H34A . . 109.5 ?
C33 C34 H34B . . 109.5 ?
H34A C34 H34B . . 109.5 ?
C33 C34 H34C . . 109.5 ?
H34A C34 H34C . . 109.5 ?
H34B C34 H34C . . 109.5 ?
O16 C35 H35A . . 109.5 ?
O16 C35 H35B . . 109.5 ?
H35A C35 H35B . . 109.5 ?
O16 C35 H35C . . 109.5 ?
H35A C35 H35C . . 109.5 ?
H35B C35 H35C . . 109.5 ?
O16 C35 H35D . . 109.5 ?
H35A C35 H35D . . 141.1 ?
H35B C35 H35D . . 56.3 ?
H35C C35 H35D . . 56.3 ?
O16 C35 H35E . . 109.5 ?
H35A C35 H35E . . 56.3 ?
H35B C35 H35E . . 141.1 ?
H35C C35 H35E . . 56.3 ?
H35D C35 H35E . . 109.5 ?
O16 C35 H35F . . 109.5 ?
H35A C35 H35F . . 56.3 ?
H35B C35 H35F . . 56.3 ?
H35C C35 H35F . . 141.1 ?
H35D C35 H35F . . 109.5 ?
H35E C35 H35F . . 109.5 ?
C1' O1 C9 . . 103.5(2) ?
C1' O2 C8 . . 106.8(2) ?
C1' O3 C1 . . 112.6(2) ?
C24 O4 C3 . . 119.2(2) ?
C33 O6 C2 . . 121.0(2) ?
C31 O7 C30 . . 118.7(2) ?
C16 O8 C17 . . 122.7(3) ?
C23 O10 C21 . . 106.0(3) ?
C7 O16 C35 . . 116.7(3) ?

loop_
_geom_bond_atom_site_label_1
_geom_bond_atom_site_label_2
_geom_bond_site_symmetry_2
_geom_bond_distance
_geom_bond_publ_flag
C1' O2 . 1.405(3) ?
C1' O1 . 1.406(4) ?
C1' O3 . 1.420(4) ?
C1' C2' . 1.509(4) ?
C1 O3 . 1.419(3) ?
C1 C29 . 1.520(4) ?
C1 C10 . 1.534(4) ?
C1 C2 . 1.595(4) ?
C2' H2'1 . 0.96 ?
C2' H2'2 . 0.96 ?
C2' H2'3 . 0.96 ?
C2 O6 . 1.446(3) ?
C2 C3 . 1.552(4) ?
C2 C30 . 1.566(4) ?
C3 O4 . 1.425(3) ?
C3 C4 . 1.541(4) ?
C3 H3 . 0.98 ?
C4 C28 . 1.515(4) ?
C4 C29 . 1.548(4) ?
C4 C5 . 1.584(4) ?
C5 C6 . 1.536(4) ?
C5 C10 . 1.567(4) ?
C5 H5 . 0.98 ?
C6 C7 . 1.497(4) ?
C6 H6A . 0.97 ?
C6 H6B . 0.97 ?
C7 O15 . 1.190(4) ?
C7 O16 . 1.345(4) ?
C8 O2 . 1.449(3) ?
C8 C30 . 1.525(4) ?
C8 C14 . 1.544(4) ?
C8 C9 . 1.582(4) ?
C9 O1 . 1.459(3) ?
C9 C11 . 1.526(4) ?
C9 C10 . 1.548(4) ?
C10 C19 . 1.552(4) ?
C11 C12 . 1.532(4) ?
C11 H11A . 0.97 ?
C11 H11B . 0.97 ?
C12 C13 . 1.551(4) ?
C12 H12A . 0.97 ?
C12 H12B . 0.97 ?
C13 C18 . 1.541(4) ?
C13 C14 . 1.544(4) ?
C13 C17 . 1.544(4) ?
C14 C15 . 1.527(4) ?
C14 H14 . 0.98 ?
C15 C16 . 1.502(5) ?
C15 H15A . 0.97 ?
C15 H15B . 0.97 ?
C16 O9 . 1.193(4) ?
C16 O8 . 1.354(4) ?
C17 O8 . 1.458(4) ?
C17 C20 . 1.496(4) ?
C17 H17 . 0.98 ?
C18 H18A . 0.96 ?
C18 H18B . 0.96 ?
C18 H18C . 0.96 ?
C19 H19A . 0.96 ?
C19 H19B . 0.96 ?
C19 H19C . 0.96 ?
C20 C21 . 1.346(6) ?
C20 C22 . 1.431(5) ?
C21 O10 . 1.365(5) ?
C21 H21 . 0.93 ?
C22 C23 . 1.336(7) ?
C22 H22 . 0.93 ?
C23 O10 . 1.342(8) ?
C23 H23 . 0.93 ?
C24 O11 . 1.204(4) ?
C24 O4 . 1.348(3) ?
C24 C25 . 1.493(4) ?
C25 H25A . 0.96 ?
C25 H25B . 0.96 ?
C25 H25C . 0.96 ?
C25 H25D . 0.96 ?
C25 H25E . 0.96 ?
C25 H25F . 0.96 ?
C28 H28A . 0.96 ?
C28 H28B . 0.96 ?
C28 H28C . 0.96 ?
C29 H29A . 0.97 ?
C29 H29B . 0.97 ?
C30 O7 . 1.442(3) ?
C30 H30 . 0.98 ?
C31 O13 . 1.204(4) ?
C31 O7 . 1.372(4) ?
C31 C32 . 1.481(5) ?
C32 H32A . 0.96 ?
C32 H32B . 0.96 ?
C32 H32C . 0.96 ?
C33 O14 . 1.201(4) ?
C33 O6 . 1.348(3) ?
C33 C34 . 1.500(5) ?
C34 H34A . 0.96 ?
C34 H34B . 0.96 ?
C34 H34C . 0.96 ?
C35 O16 . 1.437(5) ?
C35 H35A . 0.96 ?
C35 H35B . 0.96 ?
C35 H35C . 0.96 ?
C35 H35D . 0.96 ?
C35 H35E . 0.96 ?
C35 H35F . 0.96 ?

loop_
_geom_hbond_atom_site_label_D
_geom_hbond_atom_site_label_H
_geom_hbond_atom_site_label_A
_geom_hbond_site_symmetry_A
_geom_hbond_distance_DH
_geom_hbond_distance_HA
_geom_hbond_distance_DA
_geom_hbond_angle_DHA
C6 H6A O11 2_655 0.97 2.41 3.326(3) 156.7
C25 H25B O1 2_545 0.96 2.34 3.294(3) 176.1
C29 H29A O10 6_764 0.97 2.51 3.348(3) 144.8
C34 H34A O11 5_664 0.96 2.62 3.293(3) 127.1

loop_
_geom_torsion_atom_site_label_1
_geom_torsion_atom_site_label_2
_geom_torsion_atom_site_label_3
_geom_torsion_atom_site_label_4
_geom_torsion_site_symmetry_1
_geom_torsion_site_symmetry_2
_geom_torsion_site_symmetry_3
_geom_torsion_site_symmetry_4
_geom_torsion
_geom_torsion_publ_flag
O3 C1 C2 O6 . . . . -36.7(3) ?
C29 C1 C2 O6 . . . . 91.0(2) ?
C10 C1 C2 O6 . . . . -161.8(2) ?
O3 C1 C2 C3 . . . . -153.8(2) ?
C29 C1 C2 C3 . . . . -26.1(2) ?
C10 C1 C2 C3 . . . . 81.1(2) ?
O3 C1 C2 C30 . . . . 83.7(3) ?
C29 C1 C2 C30 . . . . -148.7(2) ?
C10 C1 C2 C30 . . . . -41.4(3) ?
O6 C2 C3 O4 . . . . 117.4(2) ?
C30 C2 C3 O4 . . . . -10.7(3) ?
C1 C2 C3 O4 . . . . -133.1(2) ?
O6 C2 C3 C4 . . . . -122.9(2) ?
C30 C2 C3 C4 . . . . 109.0(2) ?
C1 C2 C3 C4 . . . . -13.4(2) ?
O4 C3 C4 C28 . . . . -69.5(3) ?
C2 C3 C4 C28 . . . . 170.2(2) ?
O4 C3 C4 C29 . . . . 167.7(2) ?
C2 C3 C4 C29 . . . . 47.4(2) ?
O4 C3 C4 C5 . . . . 58.9(3) ?
C2 C3 C4 C5 . . . . -61.4(2) ?
C28 C4 C5 C6 . . . . -22.4(4) ?
C3 C4 C5 C6 . . . . -148.3(2) ?
C29 C4 C5 C6 . . . . 109.9(3) ?
C28 C4 C5 C10 . . . . -148.0(2) ?
C3 C4 C5 C10 . . . . 86.1(2) ?
C29 C4 C5 C10 . . . . -15.7(3) ?
C10 C5 C6 C7 . . . . -158.4(3) ?
C4 C5 C6 C7 . . . . 83.2(3) ?
C5 C6 C7 O15 . . . . 14.5(5) ?
C5 C6 C7 O16 . . . . -166.8(3) ?
O2 C8 C9 O1 . . . . -22.2(2) ?
C30 C8 C9 O1 . . . . -135.4(2) ?
C14 C8 C9 O1 . . . . 89.3(2) ?
O2 C8 C9 C11 . . . . -137.7(2) ?
C30 C8 C9 C11 . . . . 109.1(3) ?
C14 C8 C9 C11 . . . . -26.2(3) ?
O2 C8 C9 C10 . . . . 86.0(3) ?
C30 C8 C9 C10 . . . . -27.2(3) ?
C14 C8 C9 C10 . . . . -162.5(2) ?
O3 C1 C10 C9 . . . . -55.7(3) ?
C29 C1 C10 C9 . . . . 178.3(2) ?
C2 C1 C10 C9 . . . . 71.1(3) ?
O3 C1 C10 C19 . . . . 59.7(3) ?
C29 C1 C10 C19 . . . . -66.3(3) ?
C2 C1 C10 C19 . . . . -173.5(2) ?
O3 C1 C10 C5 . . . . 176.1(2) ?
C29 C1 C10 C5 . . . . 50.1(2) ?
C2 C1 C10 C5 . . . . -57.0(3) ?
O1 C9 C10 C1 . . . . 68.8(2) ?
C11 C9 C10 C1 . . . . -172.0(2) ?
C8 C9 C10 C1 . . . . -36.9(3) ?
O1 C9 C10 C19 . . . . -48.3(3) ?
C11 C9 C10 C19 . . . . 70.8(3) ?
C8 C9 C10 C19 . . . . -154.0(2) ?
O1 C9 C10 C5 . . . . -177.6(2) ?
C11 C9 C10 C5 . . . . -58.5(3) ?
C8 C9 C10 C5 . . . . 76.6(3) ?
C6 C5 C10 C1 . . . . -145.5(2) ?
C4 C5 C10 C1 . . . . -19.6(2) ?
C6 C5 C10 C9 . . . . 99.4(3) ?
C4 C5 C10 C9 . . . . -134.7(2) ?
C6 C5 C10 C19 . . . . -28.9(3) ?
C4 C5 C10 C19 . . . . 97.0(2) ?
O1 C9 C11 C12 . . . . -142.6(2) ?
C10 C9 C11 C12 . . . . 102.2(3) ?
C8 C9 C11 C12 . . . . -33.9(3) ?
C9 C11 C12 C13 . . . . 66.1(3) ?
C11 C12 C13 C18 . . . . 88.7(3) ?
C11 C12 C13 C14 . . . . -30.1(3) ?
C11 C12 C13 C17 . . . . -150.2(2) ?
C18 C13 C14 C15 . . . . 71.8(3) ?
C17 C13 C14 C15 . . . . -49.9(3) ?
C12 C13 C14 C15 . . . . -168.4(2) ?
C18 C13 C14 C8 . . . . -153.2(2) ?
C17 C13 C14 C8 . . . . 85.1(3) ?
C12 C13 C14 C8 . . . . -33.4(3) ?
O2 C8 C14 C15 . . . . -52.9(3) ?
C30 C8 C14 C15 . . . . 65.6(3) ?
C9 C8 C14 C15 . . . . -163.5(2) ?
O2 C8 C14 C13 . . . . 173.8(2) ?
C30 C8 C14 C13 . . . . -67.7(3) ?
C9 C8 C14 C13 . . . . 63.3(3) ?
C13 C14 C15 C16 . . . . 33.8(4) ?
C8 C14 C15 C16 . . . . -100.8(3) ?
C14 C15 C16 O9 . . . . 168.1(3) ?
C14 C15 C16 O8 . . . . -16.5(4) ?
C18 C13 C17 O8 . . . . -69.8(3) ?
C14 C13 C17 O8 . . . . 50.4(3) ?
C12 C13 C17 O8 . . . . 169.7(2) ?
C18 C13 C17 C20 . . . . 50.4(4) ?
C14 C13 C17 C20 . . . . 170.6(3) ?
C12 C13 C17 C20 . . . . -70.1(3) ?
O8 C17 C20 C21 . . . . -146.0(3) ?
C13 C17 C20 C21 . . . . 89.2(4) ?
O8 C17 C20 C22 . . . . 34.1(5) ?
C13 C17 C20 C22 . . . . -90.7(4) ?
C22 C20 C21 O10 . . . . 0.4(4) ?
C17 C20 C21 O10 . . . . -179.6(3) ?
C21 C20 C22 C23 . . . . -0.3(5) ?
C17 C20 C22 C23 . . . . 179.6(4) ?
C20 C22 C23 O10 . . . . 0.2(6) ?
O3 C1 C29 C4 . . . . -179.6(2) ?
C10 C1 C29 C4 . . . . -57.7(2) ?
C2 C1 C29 C4 . . . . 54.7(2) ?
C28 C4 C29 C1 . . . . 177.0(2) ?
C3 C4 C29 C1 . . . . -62.7(2) ?
C5 C4 C29 C1 . . . . 44.3(2) ?
O2 C8 C30 O7 . . . . 64.8(3) ?
C14 C8 C30 O7 . . . . -53.9(3) ?
C9 C8 C30 O7 . . . . 177.3(2) ?
O2 C8 C30 C2 . . . . -54.8(3) ?
C14 C8 C30 C2 . . . . -173.5(2) ?
C9 C8 C30 C2 . . . . 57.8(3) ?
O6 C2 C30 O7 . . . . -25.9(3) ?
C3 C2 C30 O7 . . . . 103.2(2) ?
C1 C2 C30 O7 . . . . -141.5(2) ?
O6 C2 C30 C8 . . . . 92.3(3) ?
C3 C2 C30 C8 . . . . -138.6(2) ?
C1 C2 C30 C8 . . . . -23.3(3) ?
O2 C1' O1 C9 . . . . -49.3(3) ?
O3 C1' O1 C9 . . . . 69.7(3) ?
C2' C1' O1 C9 . . . . -169.0(2) ?
C11 C9 O1 C1' . . . . 160.9(2) ?
C10 C9 O1 C1' . . . . -75.6(2) ?
C8 C9 O1 C1' . . . . 42.6(2) ?
O1 C1' O2 C8 . . . . 33.2(3) ?
O3 C1' O2 C8 . . . . -87.3(3) ?
C2' C1' O2 C8 . . . . 152.8(2) ?
C30 C8 O2 C1' . . . . 112.8(2) ?
C14 C8 O2 C1' . . . . -118.8(2) ?
C9 C8 O2 C1' . . . . -5.7(3) ?
O2 C1' O3 C1 . . . . 59.5(3) ?
O1 C1' O3 C1 . . . . -55.9(3) ?
C2' C1' O3 C1 . . . . -178.8(2) ?
C29 C1 O3 C1' . . . . 165.6(2) ?
C10 C1 O3 C1' . . . . 48.6(3) ?
C2 C1 O3 C1' . . . . -75.1(3) ?
O11 C24 O4 C3 . . . . 6.9(4) ?
C25 C24 O4 C3 . . . . -171.5(2) ?
C4 C3 O4 C24 . . . . 102.6(3) ?
C2 C3 O4 C24 . . . . -142.4(2) ?
O14 C33 O6 C2 . . . . 1.8(4) ?
C34 C33 O6 C2 . . . . -178.2(3) ?
C3 C2 O6 C33 . . . . -50.3(3) ?
C30 C2 O6 C33 . . . . 79.2(3) ?
C1 C2 O6 C33 . . . . -158.8(2) ?
O13 C31 O7 C30 . . . . -11.3(4) ?
C32 C31 O7 C30 . . . . 171.0(3) ?
C8 C30 O7 C31 . . . . 137.3(2) ?
C2 C30 O7 C31 . . . . -104.1(3) ?
O9 C16 O8 C17 . . . . -167.2(3) ?
C15 C16 O8 C17 . . . . 17.2(5) ?
C20 C17 O8 C16 . . . . -160.4(3) ?
C13 C17 O8 C16 . . . . -35.0(4) ?
C22 C23 O10 C21 . . . . 0.0(6) ?
C20 C21 O10 C23 . . . . -0.3(4) ?
O15 C7 O16 C35 . . . . 1.1(6) ?
C6 C7 O16 C35 . . . . -177.7(4) ?
